data_4347728
loop_
_publ_author_name
'Wu, Jianfeng'
'Zhao, Lang'
'Zhang, Li'
'Li, Xiao-Lei'
'Guo, Mei'
'Tang, Jinkui'

_publ_section_title
;
 Metallosupramolecular Coordination Complexes: The Design of
 Heterometallic 3d-4f Gridlike Structures.
;
_journal_issue 11
_journal_name_full 'Inorganic chemistry'
_journal_page_first 5514
_journal_page_last 5519
_journal_paper_doi 10.1021/acs.inorgchem.6b00529
_journal_volume 55
_journal_year 2016
_chemical_formula_sum 'C92 H104 Cl2 Cu5 Dy4 N36 O36 S8'
_chemical_formula_weight 3585.19
_space_group_crystal_system tetragonal
_space_group_IT_number 88
_space_group_name_Hall '-I 4ad'
_space_group_name_H-M_alt 'I 41/a :2'
_atom_sites_solution_hydrogens geom
_audit_creation_method SHELXL-2014/7
_cell_angle_alpha 90
_cell_angle_beta 90
_cell_angle_gamma 90
_cell_formula_units_Z 4
_cell_length_a 23.205(3)
_cell_length_b 23.205(3)
_cell_length_c 34.382(5)
_cell_measurement_reflns_used 9851
_cell_measurement_temperature 296(2)
_cell_measurement_theta_max 26.12
_cell_measurement_theta_min 2.38
_cell_volume 18514(4)
_computing_cell_refinement 'Bruker SMART'
_computing_data_collection 'Bruker SMART'
_computing_data_reduction 'Bruker SAINT'
_computing_molecular_graphics 'SHELXL-2014/7 (Sheldrick, 2014)'
_computing_publication_material 'SHELXL-2014/7 (Sheldrick, 2014)'
_computing_structure_refinement 'SHELXL-2014/7 (Sheldrick, 2014)'
_computing_structure_solution 'SHELXL-2014/7 (Sheldrick, 2014)'
_diffrn_ambient_temperature 296(2)
_diffrn_measured_fraction_theta_full 1.000
_diffrn_measured_fraction_theta_max 0.980
_diffrn_measurement_device_type 'CCD area detector'
_diffrn_measurement_method 'phi and omega scans'
_diffrn_radiation_type MoK\a
_diffrn_radiation_wavelength 0.71073
_diffrn_reflns_av_R_equivalents 0.0699
_diffrn_reflns_av_unetI/netI 0.0453
_diffrn_reflns_Laue_measured_fraction_full 1.000
_diffrn_reflns_Laue_measured_fraction_max 0.980
_diffrn_reflns_limit_h_max 28
_diffrn_reflns_limit_h_min -26
_diffrn_reflns_limit_k_max 22
_diffrn_reflns_limit_k_min -28
_diffrn_reflns_limit_l_max 42
_diffrn_reflns_limit_l_min -31
_diffrn_reflns_number 56258
_diffrn_reflns_point_group_measured_fraction_full 1.000
_diffrn_reflns_point_group_measured_fraction_max 0.980
_diffrn_reflns_theta_full 25.242
_diffrn_reflns_theta_max 26.002
_diffrn_reflns_theta_min 1.716
_exptl_absorpt_coefficient_mu 2.336
_exptl_absorpt_correction_T_max 0.612
_exptl_absorpt_correction_T_min 0.590
_exptl_absorpt_correction_type multi-scan
_exptl_absorpt_process_details (sadabs;bruker,2000)
_exptl_crystal_colour green
_exptl_crystal_density_diffrn 1.286
_exptl_crystal_description block
_exptl_crystal_F_000 7068
_exptl_crystal_size_max 0.23
_exptl_crystal_size_mid 0.22
_exptl_crystal_size_min 0.21
_refine_diff_density_max 2.546
_refine_diff_density_min -1.211
_refine_diff_density_rms 0.261
_refine_ls_extinction_method none
_refine_ls_goodness_of_fit_ref 1.113
_refine_ls_hydrogen_treatment constr
_refine_ls_matrix_type full
_refine_ls_number_parameters 419
_refine_ls_number_reflns 8919
_refine_ls_number_restraints 0
_refine_ls_restrained_S_all 1.113
_refine_ls_R_factor_all 0.0984
_refine_ls_R_factor_gt 0.0703
_refine_ls_shift/su_max 0.002
_refine_ls_shift/su_mean 0.000
_refine_ls_structure_factor_coef Fsqd
_refine_ls_weighting_details 'w=1/[\s^2^(Fo^2^)+(0.1294P)^2^+386.0648P] where P=(Fo^2^+2Fc^2^)/3'
_refine_ls_weighting_scheme calc
_refine_ls_wR_factor_gt 0.2124
_refine_ls_wR_factor_ref 0.2431
_reflns_Friedel_coverage 0.000
_reflns_number_gt 6550
_reflns_number_total 8919
_reflns_threshold_expression 'I > 2\s(I)'
_cod_data_source_file ic6b00529_si_002.cif
_cod_data_source_block Dy4Cu5
_cod_original_cell_volume 18514(5)
_cod_original_sg_symbol_H-M 'I 41/a'
_cod_database_code 4347728
_shelx_shelxl_version_number 2014/7
_shelx_space_group_comment
;
The symmetry employed for this shelxl refinement is uniquely defined
by the following loop, which should always be used as a source of
symmetry information in preference to the above space-group names.
They are only intended as comments.
;

loop_
_space_group_symop_operation_xyz
'x, y, z'
'-x+1/2, -y, z+1/2'
'-y+3/4, x+1/4, z+1/4'
'y+3/4, -x+3/4, z+3/4'
'x+1/2, y+1/2, z+1/2'
'-x+1, -y+1/2, z+1'
'-y+5/4, x+3/4, z+3/4'
'y+5/4, -x+5/4, z+5/4'
'-x, -y, -z'
'x-1/2, y, -z-1/2'
'y-3/4, -x-1/4, -z-1/4'
'-y-3/4, x-3/4, -z-3/4'
'-x+1/2, -y+1/2, -z+1/2'
'x, y+1/2, -z'
'y-1/4, -x+1/4, -z+1/4'
'-y-1/4, x-1/4, -z-1/4'

loop_
_atom_site_label
_atom_site_type_symbol
_atom_site_fract_x
_atom_site_fract_y
_atom_site_fract_z
_atom_site_U_iso_or_equiv
_atom_site_adp_type
_atom_site_occupancy
_atom_site_site_symmetry_order
_atom_site_calc_flag
_atom_site_refinement_flags_posn
_atom_site_refinement_flags_adp
_atom_site_refinement_flags_occupancy
C1 C 0.8743(5) 0.5006(6) 0.0527(3) 0.046(3) Uani 1 1 d . . .
H1A H 0.9008 0.4683 0.0527 0.055 Uiso 1 1 calc R U .
H1B H 0.8928 0.5328 0.0397 0.055 Uiso 1 1 calc R U .
C2 C 0.8194(5) 0.4844(5) 0.0316(3) 0.037(2) Uani 1 1 d . . .
C3 C 0.8226(5) 0.4556(5) -0.0046(3) 0.047(3) Uani 1 1 d . . .
H3 H 0.8580 0.4476 -0.0160 0.056 Uiso 1 1 calc R U .
C4 C 0.7715(5) 0.4396(5) -0.0227(3) 0.049(3) Uani 1 1 d . . .
H4 H 0.7726 0.4203 -0.0464 0.059 Uiso 1 1 calc R U .
C5 C 0.7185(5) 0.4523(4) -0.0056(3) 0.036(2) Uani 1 1 d . . .
H5 H 0.6840 0.4426 -0.0178 0.043 Uiso 1 1 calc R U .
C6 C 0.7191(4) 0.4801(4) 0.0304(3) 0.031(2) Uani 1 1 d . . .
C7 C 0.6659(4) 0.4922(4) 0.0524(3) 0.0283(19) Uani 1 1 d . . .
H7 H 0.6298 0.4836 0.0421 0.034 Uiso 1 1 calc R U .
C8 C 0.6364(4) 0.5583(4) 0.1395(2) 0.0256(19) Uani 1 1 d . . .
C9 C 0.5851(4) 0.5801(4) 0.1607(2) 0.0266(19) Uani 1 1 d . . .
C10 C 0.5861(4) 0.6224(4) 0.1897(2) 0.0273(19) Uani 1 1 d . . .
H10 H 0.6206 0.6383 0.1984 0.033 Uiso 1 1 calc R U .
C11 C 0.5323(4) 0.6399(4) 0.2053(3) 0.031(2) Uani 1 1 d . . .
H11 H 0.5312 0.6689 0.2239 0.037 Uiso 1 1 calc R U .
C12 C 0.4808(4) 0.6138(4) 0.1931(2) 0.0273(19) Uani 1 1 d . . .
H12 H 0.4456 0.6242 0.2039 0.033 Uiso 1 1 calc R U .
C13 C 0.4842(4) 0.5723(4) 0.1642(2) 0.0247(18) Uani 1 1 d . . .
C14 C 0.4343(4) 0.5377(4) 0.1485(2) 0.0279(19) Uani 1 1 d . . .
C15 C 0.8008(4) 0.6521(4) 0.1789(2) 0.0274(19) Uani 1 1 d . . .
H15 H 0.8040 0.6862 0.1930 0.033 Uiso 1 1 calc R U .
C16 C 0.8247(4) 0.5989(4) 0.1931(3) 0.031(2) Uani 1 1 d . . .
C17 C 0.8544(4) 0.5960(5) 0.2289(3) 0.037(2) Uani 1 1 d . . .
H17 H 0.8625 0.6292 0.2430 0.044 Uiso 1 1 calc R U .
C18 C 0.8717(5) 0.5405(5) 0.2427(3) 0.041(2) Uani 1 1 d . . .
H18 H 0.8918 0.5371 0.2660 0.049 Uiso 1 1 calc R U .
C19 C 0.8584(5) 0.4915(5) 0.2211(3) 0.040(2) Uani 1 1 d . . .
H19 H 0.8689 0.4551 0.2299 0.048 Uiso 1 1 calc R U .
C20 C 0.8290(5) 0.4980(4) 0.1860(3) 0.034(2) Uani 1 1 d . . .
C21 C 0.8108(5) 0.4459(5) 0.1624(3) 0.041(2) Uani 1 1 d . . .
H21A H 0.8435 0.4311 0.1480 0.049 Uiso 1 1 calc R U .
H21B H 0.7970 0.4158 0.1796 0.049 Uiso 1 1 calc R U .
C22 C 0.5362(5) 0.3860(4) 0.0636(3) 0.042(3) Uani 1 1 d . . .
C23 C 0.5142(4) 0.6367(4) 0.0723(3) 0.031(2) Uani 1 1 d . . .
O5 O 0.8231(3) 0.6224(3) 0.0669(2) 0.0420(17) Uani 1 1 d . . .
Cl2 Cl 0.7985(3) 0.7428(3) 0.02380(19) 0.0573(15) Uani 0.5 1 d . . P
Cu1 Cu 0.53536(5) 0.50753(5) 0.10217(3) 0.0256(3) Uani 1 1 d . . .
Cu2 Cu 0.5000 0.7500 0.1250 0.0349(6) Uani 1 4 d S T P
Dy1 Dy 0.76582(2) 0.55766(2) 0.10801(2) 0.02679(18) Uani 1 1 d . . .
N1 N 0.7692(3) 0.4970(4) 0.0483(2) 0.0318(18) Uani 1 1 d . . .
N2 N 0.6712(3) 0.5149(3) 0.0859(2) 0.0283(17) Uani 1 1 d . . .
N3 N 0.6222(3) 0.5275(3) 0.1072(2) 0.0273(16) Uani 1 1 d . . .
N4 N 0.5348(3) 0.5565(3) 0.1481(2) 0.0275(16) Uani 1 1 d . . .
N5 N 0.7461(3) 0.6987(3) 0.1319(2) 0.0270(16) Uani 1 1 d . . .
N6 N 0.7745(3) 0.6503(3) 0.1455(2) 0.0274(16) Uani 1 1 d . . .
N7 N 0.8141(3) 0.5496(4) 0.1720(2) 0.0309(17) Uani 1 1 d . . .
N8 N 0.5416(4) 0.4340(4) 0.0738(3) 0.038(2) Uani 1 1 d . . .
N9 N 0.5112(4) 0.6785(4) 0.0920(3) 0.037(2) Uani 1 1 d . . .
O1 O 0.8602(3) 0.5164(4) 0.0921(2) 0.0416(17) Uani 1 1 d . . .
H1C H 0.8876 0.5091 0.1063 0.062 Uiso 1 1 calc R U .
O2 O 0.6870(3) 0.5683(3) 0.15198(18) 0.0310(14) Uani 1 1 d . . .
O3 O 0.3846(3) 0.5432(3) 0.16408(17) 0.0280(14) Uani 1 1 d . . .
O4 O 0.7658(3) 0.4624(3) 0.1358(2) 0.0386(16) Uani 1 1 d . . .
H4C H 0.7427 0.4358 0.1335 0.058 Uiso 1 1 calc R U .
S1 S 0.51639(11) 0.57812(11) 0.04461(7) 0.0341(5) Uani 1 1 d . . .
S2 S 0.5268(2) 0.31957(15) 0.04944(12) 0.0839(14) Uani 1 1 d . . .
O6 O 0.9545(6) 0.4931(8) 0.1321(4) 0.125(6) Uani 1 1 d . . .
O7 O 0.9385(5) 0.6416(7) 0.0839(6) 0.126(6) Uani 1 1 d . . .
O8 O 0.6828(6) 0.3850(6) 0.1345(5) 0.114(5) Uani 1 1 d . . .
O9 O 0.8363(6) 0.8237(7) 0.0780(4) 0.112(5) Uani 1 1 d . . .

loop_
_atom_site_aniso_label
_atom_site_aniso_U_11
_atom_site_aniso_U_22
_atom_site_aniso_U_33
_atom_site_aniso_U_23
_atom_site_aniso_U_13
_atom_site_aniso_U_12
C1 0.039(6) 0.070(8) 0.029(5) -0.014(5) -0.001(4) 0.009(5)
C2 0.045(6) 0.046(6) 0.020(5) -0.007(4) -0.001(4) 0.011(5)
C3 0.051(7) 0.064(8) 0.026(5) -0.012(5) 0.006(5) 0.017(6)
C4 0.059(7) 0.070(8) 0.018(5) -0.016(5) -0.001(5) 0.011(6)
C5 0.047(6) 0.043(6) 0.017(5) -0.009(4) -0.001(4) 0.005(5)
C6 0.042(5) 0.033(5) 0.017(4) -0.003(4) 0.000(4) 0.002(4)
C7 0.036(5) 0.031(5) 0.018(4) -0.003(4) -0.004(4) -0.002(4)
C8 0.029(5) 0.031(5) 0.016(4) -0.001(3) -0.004(3) 0.003(4)
C9 0.033(5) 0.032(5) 0.015(4) 0.004(3) -0.004(3) 0.003(4)
C10 0.038(5) 0.028(5) 0.015(4) -0.006(3) -0.003(4) -0.001(4)
C11 0.049(6) 0.029(5) 0.014(4) -0.008(3) -0.002(4) -0.002(4)
C12 0.040(5) 0.026(5) 0.015(4) -0.004(3) 0.006(4) 0.000(4)
C13 0.031(5) 0.030(5) 0.013(4) 0.003(3) -0.002(3) -0.003(4)
C14 0.038(5) 0.034(5) 0.011(4) 0.001(3) -0.002(4) 0.000(4)
C15 0.033(5) 0.036(5) 0.012(4) -0.006(4) -0.005(3) -0.001(4)
C16 0.034(5) 0.040(5) 0.017(4) -0.005(4) -0.003(4) -0.002(4)
C17 0.044(6) 0.046(6) 0.020(5) 0.000(4) -0.010(4) 0.004(5)
C18 0.051(6) 0.045(6) 0.027(5) -0.001(4) -0.011(5) 0.004(5)
C19 0.053(7) 0.038(6) 0.029(5) 0.005(4) -0.009(5) 0.003(5)
C20 0.043(6) 0.033(5) 0.027(5) -0.001(4) -0.004(4) 0.010(4)
C21 0.059(7) 0.039(6) 0.025(5) -0.001(4) -0.012(5) 0.010(5)
C22 0.064(7) 0.029(5) 0.034(6) -0.003(4) 0.016(5) 0.004(5)
C23 0.034(5) 0.035(5) 0.024(5) 0.003(4) 0.000(4) 0.004(4)
O5 0.046(4) 0.051(4) 0.030(4) -0.004(3) 0.005(3) -0.003(3)
Cl2 0.063(4) 0.063(4) 0.046(3) -0.004(3) 0.004(3) -0.005(3)
Cu1 0.0317(6) 0.0304(6) 0.0149(5) -0.0066(4) 0.0004(4) -0.0006(4)
Cu2 0.0344(8) 0.0344(8) 0.0360(14) 0.000 0.000 0.000
Dy1 0.0313(3) 0.0350(3) 0.0140(2) -0.00412(16) -0.00436(16) 0.00329(18)
N1 0.039(5) 0.039(4) 0.018(4) -0.006(3) -0.003(3) 0.005(4)
N2 0.033(4) 0.033(4) 0.018(4) -0.004(3) -0.004(3) 0.003(3)
N3 0.035(4) 0.033(4) 0.013(3) -0.003(3) 0.000(3) 0.002(3)
N4 0.032(4) 0.035(4) 0.015(4) 0.001(3) 0.001(3) -0.002(3)
N5 0.033(4) 0.033(4) 0.015(3) -0.002(3) -0.006(3) 0.004(3)
N6 0.029(4) 0.035(4) 0.018(4) -0.001(3) -0.002(3) 0.002(3)
N7 0.029(4) 0.040(5) 0.023(4) -0.002(3) -0.004(3) 0.003(3)
N8 0.039(5) 0.038(5) 0.038(5) -0.008(4) 0.004(4) -0.002(4)
N9 0.038(5) 0.037(5) 0.038(5) 0.006(4) -0.002(4) -0.001(4)
O1 0.041(4) 0.060(5) 0.023(4) -0.006(3) -0.002(3) 0.011(4)
O2 0.038(4) 0.039(4) 0.016(3) -0.003(3) -0.004(3) 0.003(3)
O3 0.034(3) 0.036(4) 0.013(3) -0.006(3) 0.006(3) -0.003(3)
O4 0.046(4) 0.042(4) 0.028(4) -0.003(3) -0.013(3) 0.000(3)
S1 0.0430(14) 0.0405(13) 0.0190(11) 0.0001(10) 0.0016(10) 0.0037(11)
S2 0.146(4) 0.0374(17) 0.068(2) -0.0204(16) 0.041(3) -0.022(2)
O6 0.080(9) 0.201(17) 0.095(10) 0.031(11) -0.033(8) 0.010(9)
O7 0.057(7) 0.128(12) 0.193(17) 0.002(11) -0.004(9) -0.007(7)
O8 0.117(11) 0.090(9) 0.134(13) 0.002(8) -0.026(9) -0.022(8)
O9 0.104(10) 0.133(12) 0.100(10) 0.043(9) 0.011(8) 0.021(8)

loop_
_atom_type_symbol
_atom_type_description
_atom_type_scat_dispersion_real
_atom_type_scat_dispersion_imag
_atom_type_scat_source
C C 0.0033 0.0016 'International Tables Vol C Tables 4.2.6.8 and 6.1.1.4'
H H 0.0000 0.0000 'International Tables Vol C Tables 4.2.6.8 and 6.1.1.4'
N N 0.0061 0.0033 'International Tables Vol C Tables 4.2.6.8 and 6.1.1.4'
O O 0.0106 0.0060 'International Tables Vol C Tables 4.2.6.8 and 6.1.1.4'
Cu Cu 0.3201 1.2651 'International Tables Vol C Tables 4.2.6.8 and 6.1.1.4'
Dy Dy -0.1892 4.4098 'International Tables Vol C Tables 4.2.6.8 and 6.1.1.4'
S S 0.1246 0.1234 'International Tables Vol C Tables 4.2.6.8 and 6.1.1.4'
Cl Cl 0.1484 0.1585 'International Tables Vol C Tables 4.2.6.8 and 6.1.1.4'

loop_
_geom_angle_atom_site_label_1
_geom_angle_atom_site_label_2
_geom_angle_atom_site_label_3
_geom_angle
_geom_angle_site_symmetry_1
_geom_angle_site_symmetry_3
O1 C1 C2 108.9(9) . .
N1 C2 C3 122.0(10) . .
N1 C2 C1 118.2(9) . .
C3 C2 C1 119.8(9) . .
C4 C3 C2 118.4(10) . .
C3 C4 C5 120.5(10) . .
C4 C5 C6 117.6(10) . .
N1 C6 C5 122.6(9) . .
N1 C6 C7 115.1(8) . .
C5 C6 C7 122.3(9) . .
N2 C7 C6 117.5(9) . .
O2 C8 N3 126.5(8) . .
O2 C8 C9 120.8(8) . .
N3 C8 C9 112.6(8) . .
N4 C9 C10 121.6(8) . .
N4 C9 C8 113.3(8) . .
C10 C9 C8 125.1(8) . .
C9 C10 C11 117.1(8) . .
C12 C11 C10 120.9(8) . .
C13 C12 C11 117.7(8) . .
N4 C13 C12 122.2(8) . .
N4 C13 C14 112.2(8) . .
C12 C13 C14 125.6(8) . .
O3 C14 N5 127.4(8) . 15_565
O3 C14 C13 119.3(8) . .
N5 C14 C13 113.3(8) 15_565 .
N6 C15 C16 116.9(8) . .
N7 C16 C17 120.6(9) . .
N7 C16 C15 117.6(8) . .
C17 C16 C15 121.6(9) . .
C16 C17 C18 118.0(9) . .
C19 C18 C17 119.6(9) . .
C20 C19 C18 118.9(10) . .
N7 C20 C19 122.4(9) . .
N7 C20 C21 116.8(8) . .
C19 C20 C21 120.9(9) . .
O4 C21 C20 109.3(8) . .
N8 C22 S2 178.4(11) . .
N9 C23 S1 178.4(9) . .
N4 Cu1 N8 155.1(4) . .
N4 Cu1 N3 79.0(3) . .
N8 Cu1 N3 99.4(3) . .
N4 Cu1 N5 78.7(3) . 15_565
N8 Cu1 N5 99.5(3) . 15_565
N3 Cu1 N5 157.4(3) . 15_565
N4 Cu1 S1 104.4(2) . .
N8 Cu1 S1 100.5(3) . .
N3 Cu1 S1 94.9(2) . .
N5 Cu1 S1 93.6(2) 15_565 .
N9 Cu2 N9 111.9(5) 12_766 15_565
N9 Cu2 N9 108.3(2) 12_766 6_564
N9 Cu2 N9 108.3(2) 15_565 6_564
N9 Cu2 N9 108.3(2) 12_766 .
N9 Cu2 N9 108.3(2) 15_565 .
N9 Cu2 N9 111.9(5) 6_564 .
O3 Dy1 O2 71.5(2) 12_766 .
O3 Dy1 O4 144.7(2) 12_766 .
O2 Dy1 O4 81.0(2) . .
O3 Dy1 O1 137.5(2) 12_766 .
O2 Dy1 O1 150.1(2) . .
O4 Dy1 O1 74.4(3) . .
O3 Dy1 O5 70.6(2) 12_766 .
O2 Dy1 O5 135.8(2) . .
O4 Dy1 O5 142.2(3) . .
O1 Dy1 O5 68.1(3) . .
O3 Dy1 N7 127.0(2) 12_766 .
O2 Dy1 N7 78.0(2) . .
O4 Dy1 N7 65.1(2) . .
O1 Dy1 N7 76.4(2) . .
O5 Dy1 N7 108.2(3) . .
O3 Dy1 N1 100.4(2) 12_766 .
O2 Dy1 N1 127.3(2) . .
O4 Dy1 N1 78.9(3) . .
O1 Dy1 N1 64.3(2) . .
O5 Dy1 N1 81.6(3) . .
N7 Dy1 N1 132.5(3) . .
O3 Dy1 N6 64.4(2) 12_766 .
O2 Dy1 N6 69.4(2) . .
O4 Dy1 N6 125.6(2) . .
O1 Dy1 N6 112.1(3) . .
O5 Dy1 N6 74.3(2) . .
N7 Dy1 N6 64.7(3) . .
N1 Dy1 N6 154.6(3) . .
O3 Dy1 N2 72.4(2) 12_766 .
O2 Dy1 N2 64.2(2) . .
O4 Dy1 N2 76.0(2) . .
O1 Dy1 N2 123.8(2) . .
O5 Dy1 N2 122.5(2) . .
N7 Dy1 N2 129.1(3) . .
N1 Dy1 N2 63.8(3) . .
N6 Dy1 N2 124.0(2) . .
C2 N1 C6 118.9(8) . .
C2 N1 Dy1 120.6(6) . .
C6 N1 Dy1 120.3(6) . .
C7 N2 N3 119.1(8) . .
C7 N2 Dy1 121.2(7) . .
N3 N2 Dy1 118.2(5) . .
C8 N3 N2 110.0(7) . .
C8 N3 Cu1 114.9(6) . .
N2 N3 Cu1 135.0(6) . .
C13 N4 C9 120.5(8) . .
C13 N4 Cu1 119.8(6) . .
C9 N4 Cu1 119.2(6) . .
C14 N5 N6 109.7(7) 12_766 .
C14 N5 Cu1 114.8(6) 12_766 12_766
N6 N5 Cu1 135.5(6) . 12_766
C15 N6 N5 119.7(8) . .
C15 N6 Dy1 121.2(6) . .
N5 N6 Dy1 118.8(5) . .
C20 N7 C16 120.5(8) . .
C20 N7 Dy1 120.3(6) . .
C16 N7 Dy1 119.2(6) . .
C22 N8 Cu1 164.0(9) . .
C23 N9 Cu2 175.9(8) . .
C1 O1 Dy1 120.8(6) . .
C8 O2 Dy1 118.3(5) . .
C14 O3 Dy1 119.1(5) . 15_565
C21 O4 Dy1 119.6(6) . .
C23 S1 Cu1 94.9(3) . .

loop_
_geom_bond_atom_site_label_1
_geom_bond_atom_site_label_2
_geom_bond_distance
_geom_bond_site_symmetry_2
C1 O1 1.440(12) .
C1 C2 1.514(15) .
C2 N1 1.332(13) .
C2 C3 1.414(14) .
C3 C4 1.390(16) .
C4 C5 1.394(16) .
C5 C6 1.397(13) .
C6 N1 1.374(13) .
C6 C7 1.474(13) .
C7 N2 1.275(12) .
C8 O2 1.272(11) .
C8 N3 1.362(11) .
C8 C9 1.486(13) .
C9 N4 1.359(12) .
C9 C10 1.398(12) .
C10 C11 1.417(13) .
C11 C12 1.405(13) .
C12 C13 1.386(12) .
C13 N4 1.349(12) .
C13 C14 1.509(13) .
C14 O3 1.277(11) .
C14 N5 1.349(11) 15_565
C15 N6 1.302(11) .
C15 C16 1.439(13) .
C16 N7 1.376(12) .
C16 C17 1.410(13) .
C17 C18 1.431(15) .
C18 C19 1.394(15) .
C19 C20 1.394(14) .
C20 N7 1.336(12) .
C20 C21 1.517(14) .
C21 O4 1.440(12) .
C22 N8 1.173(13) .
C22 S2 1.632(11) .
C23 N9 1.184(13) .
C23 S1 1.660(10) .
O5 Dy1 2.455(7) .
Cu1 N4 1.947(8) .
Cu1 N8 1.971(8) .
Cu1 N3 2.075(8) .
Cu1 N5 2.086(8) 15_565
Cu1 S1 2.606(3) .
Cu2 N9 2.028(9) 12_766
Cu2 N9 2.028(9) 15_565
Cu2 N9 2.028(9) 6_564
Cu2 N9 2.028(9) .
Dy1 O3 2.375(6) 12_766
Dy1 O2 2.385(7) .
Dy1 O4 2.408(7) .
Dy1 O1 2.452(7) .
Dy1 N7 2.476(8) .
Dy1 N1 2.489(7) .
Dy1 N6 2.514(8) .
Dy1 N2 2.526(8) .
N2 N3 1.382(11) .
N5 C14 1.349(11) 12_766
N5 N6 1.385(11) .
N5 Cu1 2.086(8) 12_766
O3 Dy1 2.375(6) 15_565
